data_2207768
loop_
_publ_author_name
'Khadrani, Hajer'
'Ben Smail, Ridha'
'Driss, Ahmed'
'Jouini, Taher'

_publ_section_title
;
 [(CH~3~)~2~NH(CH~2~)~2~NH(CH~3~)~2~]Cr~2~O~7~&#x00B7;H~2~O, un nouveau
 dichromate organique
;
_journal_coeditor_code DN6281
_journal_issue 1
_journal_name_full 'Acta Crystallographica Section E'
_journal_page_first m146
_journal_page_last m148
_journal_paper_doi 10.1107/S160053680504153X
_journal_volume 62
_journal_year 2006
_chemical_formula_iupac '(C6 H18 N2) [Cr2 O7], H2 O'
_chemical_formula_moiety 'C6 H18 N2 2+ , Cr2 O7 2- , H2 O'
_chemical_formula_sum 'C6 H20 Cr2 N2 O8'
_chemical_formula_weight 352.24
_chemical_name_systematic
;
N,N,N',N'tetramethylethane-1,2-diaminium dichromate monohydrate
;
_space_group_IT_number 62
_symmetry_cell_setting orthorhombic
_symmetry_space_group_name_Hall '-P 2ac 2n'
_symmetry_space_group_name_H-M 'P n m a'
_atom_sites_solution_hydrogens geom
_atom_sites_solution_primary direct
_atom_sites_solution_secondary difmap
_audit_creation_method SHELXL97
_cell_angle_alpha 90.0
_cell_angle_beta 90.0
_cell_angle_gamma 90.0
_cell_formula_units_Z 4
_cell_length_a 13.266(3)
_cell_length_b 13.146(3)
_cell_length_c 7.8210(10)
_cell_measurement_reflns_used 25
_cell_measurement_temperature 293(2)
_cell_measurement_theta_max 14.94
_cell_measurement_theta_min 10.68
_cell_volume 1363.9(5)
_computing_cell_refinement 'CAD-4 EXPRESS'
_computing_data_collection 'CAD-4 EXPRESS (Duisenberg, 1992; Mac\'i\<cek & Yordanov, 1992)'
_computing_data_reduction 'XCAD4 (Harms & Wocadlo, 1995)'
_computing_molecular_graphics 'DIAMOND (Brandenburg, 1998)'
_computing_publication_material SHELXL97
_computing_structure_refinement 'SHELXL97 (Sheldrick, 1997)'
_computing_structure_solution 'SHELXS97 (Sheldrick, 1997)'
_diffrn_ambient_temperature 293(2)
_diffrn_measured_fraction_theta_full 1.000
_diffrn_measured_fraction_theta_max 1.000
_diffrn_measurement_device_type 'Enraf--Nonius CAD-4'
_diffrn_measurement_method \w/2\q
_diffrn_radiation_monochromator graphite
_diffrn_radiation_source 'fine-focus sealed tube'
_diffrn_radiation_type MoK\a
_diffrn_radiation_wavelength 0.71073
_diffrn_reflns_av_R_equivalents 0.0228
_diffrn_reflns_av_sigmaI/netI 0.0207
_diffrn_reflns_limit_h_max 1
_diffrn_reflns_limit_h_min -16
_diffrn_reflns_limit_k_max 16
_diffrn_reflns_limit_k_min -1
_diffrn_reflns_limit_l_max 9
_diffrn_reflns_limit_l_min -1
_diffrn_reflns_number 2073
_diffrn_reflns_theta_full 26.96
_diffrn_reflns_theta_max 26.96
_diffrn_reflns_theta_min 3.02
_diffrn_standards_decay_% 0.98
_diffrn_standards_interval_time 120
_diffrn_standards_number 2
_exptl_absorpt_coefficient_mu 1.625
_exptl_absorpt_correction_T_max 0.767
_exptl_absorpt_correction_T_min 0.585
_exptl_absorpt_correction_type psi-scan
_exptl_absorpt_process_details '(North et al,., 1968)'
_exptl_crystal_colour brown
_exptl_crystal_density_diffrn 1.715
_exptl_crystal_density_method 'not measured'
_exptl_crystal_description parall\`elipip\`ede
_exptl_crystal_F_000 728
_exptl_crystal_size_max 0.35
_exptl_crystal_size_mid 0.27
_exptl_crystal_size_min 0.15
_refine_diff_density_max 0.271
_refine_diff_density_min -0.497
_refine_ls_extinction_method none
_refine_ls_goodness_of_fit_ref 1.135
_refine_ls_hydrogen_treatment mixed
_refine_ls_matrix_type full
_refine_ls_number_parameters 109
_refine_ls_number_reflns 1546
_refine_ls_number_restraints 16
_refine_ls_restrained_S_all 1.131
_refine_ls_R_factor_all 0.0389
_refine_ls_R_factor_gt 0.0297
_refine_ls_shift/su_max 0.039
_refine_ls_shift/su_mean 0.006
_refine_ls_structure_factor_coef Fsqd
_refine_ls_weighting_details 'calc w = 1/[\s^2^(Fo^2^)+(0.0383P)^2^+0.6388P] where P=(Fo^2^+2Fc^2^)/3'
_refine_ls_weighting_scheme calc
_refine_ls_wR_factor_gt 0.0767
_refine_ls_wR_factor_ref 0.0803
_reflns_number_gt 1315
_reflns_number_total 1546
_reflns_threshold_expression >2\s(I)
_cod_data_source_file dn6281.cif
_cod_data_source_block I
_cod_database_code 2207768

loop_
_symmetry_equiv_pos_as_xyz
'x, y, z'
'-x+1/2, -y, z+1/2'
'x+1/2, -y+1/2, -z+1/2'
'-x, y+1/2, -z'
'-x, -y, -z'
'x-1/2, y, -z-1/2'
'-x-1/2, y-1/2, z-1/2'
'x, -y-1/2, z'

loop_
_atom_site_label
_atom_site_fract_x
_atom_site_fract_y
_atom_site_fract_z
_atom_site_U_iso_or_equiv
_atom_site_adp_type
_atom_site_calc_flag
_atom_site_refinement_flags
_atom_site_occupancy
_atom_site_disorder_assembly
_atom_site_disorder_group
_atom_site_type_symbol
Cr1 1.03619(3) 0.2500 0.44037(6) 0.02763(14) Uani d S 1 . . Cr
Cr2 0.81102(3) 0.2500 0.58314(6) 0.02926(15) Uani d SDU 1 . . Cr
O1 0.90211(15) 0.2500 0.4136(3) 0.0375(5) Uani d S 1 A . O
O2 1.07740(12) 0.14832(13) 0.3473(2) 0.0466(4) Uani d . 1 . . O
O3 1.0643(2) 0.2500 0.6406(3) 0.0526(7) Uani d S 1 . . O
O4 0.8336(11) 0.1602(6) 0.7141(13) 0.093(3) Uani d PDU 0.62 A 1 O
O4' 0.8121(18) 0.1399(8) 0.665(2) 0.078(5) Uani d PDU 0.38 A 2 O
O5 0.7047(2) 0.2251(7) 0.4980(5) 0.072(3) Uani d P 0.50 . . O
N 0.40297(11) 0.05907(13) 0.3500(2) 0.0276(4) Uani d . 1 . . N
H0 0.4416 0.1149 0.3294 0.033 Uiso calc R 1 . . H
C1 0.40786(19) -0.00769(18) 0.1953(3) 0.0443(6) Uani d . 1 . . C
H1A 0.4768 -0.0249 0.1720 0.066 Uiso calc R 1 . . H
H1B 0.3800 0.0277 0.0989 0.066 Uiso calc R 1 . . H
H1C 0.3699 -0.0687 0.2156 0.066 Uiso calc R 1 . . H
C2 0.44287(14) 0.00824(17) 0.5074(3) 0.0322(5) Uani d . 1 . . C
H2A 0.4096 -0.0568 0.5228 0.039 Uiso calc R 1 . . H
H2B 0.4285 0.0501 0.6066 0.039 Uiso calc R 1 . . H
C3 0.29669(15) 0.0943(2) 0.3780(3) 0.0432(6) Uani d . 1 . . C
H3A 0.2738 0.1307 0.2789 0.065 Uiso calc R 1 . . H
H3B 0.2943 0.1383 0.4759 0.065 Uiso calc R 1 . . H
H3C 0.2540 0.0365 0.3972 0.065 Uiso calc R 1 . . H
OW 0.49203(18) 0.2500 0.4921(3) 0.0400(5) Uani d SD 1 . . O
H1W 0.5550(8) 0.2500 0.483(5) 0.060 Uiso d SD 1 . . H
H2W 0.474(3) 0.2500 0.5954(19) 0.060 Uiso d SD 1 . . H

loop_
_atom_site_aniso_label
_atom_site_aniso_U_11
_atom_site_aniso_U_22
_atom_site_aniso_U_33
_atom_site_aniso_U_12
_atom_site_aniso_U_13
_atom_site_aniso_U_23
Cr1 0.0250(2) 0.0282(2) 0.0297(3) 0.000 -0.00639(17) 0.000
Cr2 0.0285(2) 0.0338(3) 0.0255(2) 0.000 0.00130(17) 0.000
O1 0.0242(10) 0.0578(14) 0.0304(11) 0.000 0.0004(8) 0.000
O2 0.0386(8) 0.0439(9) 0.0573(10) 0.0114(7) -0.0035(8) -0.0112(8)
O3 0.0666(16) 0.0519(14) 0.0394(14) 0.000 -0.0252(13) 0.000
O4 0.088(5) 0.108(6) 0.084(6) 0.030(6) 0.025(4) 0.068(5)
O4' 0.116(12) 0.037(3) 0.081(9) -0.005(4) 0.039(7) 0.019(4)
O5 0.0306(14) 0.134(10) 0.0515(18) -0.020(3) 0.0019(13) -0.013(3)
N 0.0248(7) 0.0270(8) 0.0311(9) -0.0011(6) 0.0017(6) 0.0044(7)
C1 0.0481(13) 0.0455(13) 0.0394(13) -0.0006(10) -0.0043(11) -0.0075(11)
C2 0.0280(10) 0.0365(11) 0.0320(11) 0.0058(8) 0.0046(8) 0.0090(9)
C3 0.0281(10) 0.0551(14) 0.0463(13) 0.0096(10) 0.0032(9) 0.0125(12)
OW 0.0391(12) 0.0475(13) 0.0334(12) 0.000 0.0011(10) 0.000

loop_
_atom_type_symbol
_atom_type_description
_atom_type_scat_dispersion_real
_atom_type_scat_dispersion_imag
_atom_type_scat_source
C C 0.0033 0.0016 'International Tables Vol C Tables 4.2.6.8 and 6.1.1.4'
H H 0.0000 0.0000 'International Tables Vol C Tables 4.2.6.8 and 6.1.1.4'
Cr Cr 0.3209 0.6236 'International Tables Vol C Tables 4.2.6.8 and 6.1.1.4'
N N 0.0061 0.0033 'International Tables Vol C Tables 4.2.6.8 and 6.1.1.4'
O O 0.0106 0.0060 'International Tables Vol C Tables 4.2.6.8 and 6.1.1.4'

loop_
_geom_angle_atom_site_label_1
_geom_angle_atom_site_label_2
_geom_angle_atom_site_label_3
_geom_angle_site_symmetry_1
_geom_angle_site_symmetry_3
_geom_angle
O3 Cr1 O2 . 8_565 111.05(8)
O3 Cr1 O2 . . 111.05(8)
O2 Cr1 O2 8_565 . 111.50(14)
O3 Cr1 O1 . . 110.13(12)
O2 Cr1 O1 8_565 . 106.45(7)
O2 Cr1 O1 . . 106.45(7)
O4' Cr2 O4' 8_565 . 132.3(12)
O4' Cr2 O4 8_565 8_565 19.9(8)
O4' Cr2 O4 . 8_565 114.6(5)
O4' Cr2 O4 8_565 . 114.6(5)
O4' Cr2 O4 . . 19.9(8)
O4 Cr2 O4 8_565 . 95.8(7)
O4' Cr2 O5 8_565 . 111.4(8)
O4' Cr2 O5 . . 89.4(8)
O4 Cr2 O5 8_565 . 126.0(5)
O4 Cr2 O5 . . 106.5(5)
O4' Cr2 O5 8_565 8_565 89.4(8)
O4' Cr2 O5 . 8_565 111.4(8)
O4 Cr2 O5 8_565 8_565 106.5(5)
O4 Cr2 O5 . 8_565 126.0(5)
O5 Cr2 O5 . 8_565 23.7(6)
O4' Cr2 O1 8_565 . 107.0(9)
O4' Cr2 O1 . . 107.0(9)
O4 Cr2 O1 8_565 . 110.4(5)
O4 Cr2 O1 . . 110.4(5)
O5 Cr2 O1 . . 106.71(15)
O5 Cr2 O1 8_565 . 106.71(15)
Cr1 O1 Cr2 . . 125.63(12)
O5 O5 Cr2 8_565 . 78.2(3)
C1 N C2 . . 112.82(17)
C1 N C3 . . 109.88(17)
C2 N C3 . . 110.48(16)
C1 N H0 . . 107.8
C2 N H0 . . 107.8
C3 N H0 . . 107.8
N C1 H1A . . 109.5
N C1 H1B . . 109.5
H1A C1 H1B . . 109.5
N C1 H1C . . 109.5
H1A C1 H1C . . 109.5
H1B C1 H1C . . 109.5
N C2 C2 . 5_656 110.5(2)
N C2 H2A . . 109.6
C2 C2 H2A 5_656 . 109.6
N C2 H2B . . 109.6
C2 C2 H2B 5_656 . 109.6
H2A C2 H2B . . 108.1
N C3 H3A . . 109.5
N C3 H3B . . 109.5
H3A C3 H3B . . 109.5
N C3 H3C . . 109.5
H3A C3 H3C . . 109.5
H3B C3 H3C . . 109.5
H1W OW H2W . . 111(2)

loop_
_geom_bond_atom_site_label_1
_geom_bond_atom_site_label_2
_geom_bond_site_symmetry_2
_geom_bond_distance
Cr1 O3 . 1.610(2)
Cr1 O2 8_565 1.6171(16)
Cr1 O2 . 1.6171(16)
Cr1 O1 . 1.791(2)
Cr2 O4' 8_565 1.582(10)
Cr2 O4' . 1.582(10)
Cr2 O4 8_565 1.591(7)
Cr2 O4 . 1.591(7)
Cr2 O5 . 1.594(4)
Cr2 O5 8_565 1.594(4)
Cr2 O1 . 1.794(2)
O5 O5 8_565 0.654(18)
N C1 . 1.496(3)
N C2 . 1.497(3)
N C3 . 1.500(2)
N H0 . 0.9100
C1 H1A . 0.9600
C1 H1B . 0.9600
C1 H1C . 0.9600
C2 C2 5_656 1.536(4)
C2 H2A . 0.9700
C2 H2B . 0.9700
C3 H3A . 0.9600
C3 H3B . 0.9600
C3 H3C . 0.9600
OW H1W . 0.839(10)
OW H2W . 0.843(10)

loop_
_geom_hbond_atom_site_label_D
_geom_hbond_atom_site_label_H
_geom_hbond_atom_site_label_A
_geom_hbond_site_symmetry_A
_geom_hbond_distance_DH
_geom_hbond_distance_HA
_geom_hbond_distance_DA
_geom_hbond_angle_DHA
N H0 OW . 0.91 2.28 2.989(2) 134
N H0 O2 6_556 0.91 2.31 3.019(2) 134
N H0 O1 6_556 0.91 2.65 3.248(2) 124
OW H1W O5 8_565 0.839(10) 2.015(12) 2.840(4) 168(2)
OW H1W O5 . 0.839(10) 2.015(12) 2.840(4) 168(2)
OW H2W O3 6_557 0.843(10) 2.39(3) 3.029(4) 133(3)
